data_8101788
loop_
_publ_author_name
'Miyamoto, K.'
'Koizumi, R.'
'Horn, E.'
'Fukuda, Y.'

_publ_section_title
;
Crystal structure of \m~3~-chloro- \m~3~-hydroxo-tris
(\m-chloro)tris(tetramethylethylenediamine)trinickel(II) iodide, 
[Ni~3~(C~6~H~16~N~2~)~3~Cl~4~(OH)]I
;
_journal_issue 2
_journal_name_full 'Zeitschrift f\"ur Kristallographie - New Crystal Structures'
_journal_page_first 123
_journal_page_last 125
_journal_volume 221
_journal_year 2006
_chemical_formula_moiety 'C18 H49 Cl4 I N6 O Ni3'
_chemical_formula_structural '[C18 H49 Cl4 N6 O Ni3]I'
_chemical_formula_sum 'C18 H49 Cl4 I N6 Ni3 O'
_chemical_formula_weight 810.44
_space_group_IT_number 15
_symmetry_cell_setting monoclinic
_symmetry_Int_Tables_number 15
_symmetry_space_group_name_Hall '-C 2yc'
_symmetry_space_group_name_H-M 'C 1 2/c 1'
_cell_angle_alpha 90
_cell_angle_beta 117.70(3)
_cell_angle_gamma 90
_cell_formula_units_Z 8
_cell_length_a 33.562(7)
_cell_length_b 12.220(2)
_cell_length_c 18.849(4)
_cell_measurement_reflns_used 5385
_cell_measurement_temperature 273.2
_cell_measurement_theta_max 55.80
_cell_measurement_theta_min 4.907
_cell_volume 6845(3)
_computing_cell_refinement 'Bruker Software, SAINT-plus'
_computing_data_collection 'Bruker AXS Smart Apex CCD'
_computing_data_reduction 'Bruker Software, SAINT-plus'
_computing_molecular_graphics ORTEP
_computing_publication_material 'teXsan Ver. 1.11'
_computing_structure_refinement SHELXL-97
_computing_structure_solution SIR92
_diffrn_measured_fraction_theta_full 0.9994
_diffrn_measured_fraction_theta_max 0.9994
_diffrn_measurement_device_type 'Bruker SMART APEX CCD'
_diffrn_measurement_method omega/phi
_diffrn_radiation_type 'Mo K\a'
_diffrn_radiation_wavelength 0.7107
_diffrn_reflns_av_R_equivalents 0.106
_diffrn_reflns_limit_h_max 35
_diffrn_reflns_limit_h_min -41
_diffrn_reflns_limit_k_max 15
_diffrn_reflns_limit_k_min -9
_diffrn_reflns_limit_l_max 23
_diffrn_reflns_limit_l_min -19
_diffrn_reflns_number 20466
_diffrn_reflns_theta_full 25.90
_diffrn_reflns_theta_max 25.90
_exptl_absorpt_coefficient_mu 2.869
_exptl_absorpt_correction_type none
_exptl_crystal_colour green
_exptl_crystal_density_diffrn 1.573
_exptl_crystal_density_method 'not measured'
_exptl_crystal_description prismatic
_exptl_crystal_size_max 0.640
_exptl_crystal_size_mid 0.180
_exptl_crystal_size_min 0.100
_refine_diff_density_max 1.01
_refine_diff_density_min -1.04
_refine_ls_extinction_method none
_refine_ls_goodness_of_fit_ref 0.182
_refine_ls_hydrogen_treatment noref
_refine_ls_number_parameters 280
_refine_ls_number_reflns 3203
_refine_ls_R_factor_gt 0.0594
_refine_ls_shift/su_max 1.4236
_refine_ls_structure_factor_coef F
_refine_ls_weighting_scheme unit
_refine_ls_wR_factor_ref 0.0655
_reflns_number_gt 3203
_reflns_number_total 6636
_reflns_threshold_expression >3sigma(F^2^)
_cod_data_source_file 1267-1542.cff
_cod_data_source_block '[C18H49Cl4IN6ONi3]Cl'
_cod_original_cell_volume 6844(2)
_cod_original_sg_symbol_H-M C12/c1
_cod_original_formula_sum 'C18 H49 Cl4 I N6 O Ni3 '
_cod_database_code 8101788

loop_
_symmetry_equiv_pos_as_xyz
x,y,z
-x,y,1/2-z
-x,-y,-z
x,-y,1/2+z
1/2+x,1/2+y,z
1/2-x,1/2+y,1/2-z
1/2-x,1/2-y,-z
1/2+x,1/2-y,1/2+z

loop_
_atom_site_label
_atom_site_type_symbol
_atom_site_fract_x
_atom_site_fract_y
_atom_site_fract_z
_atom_site_U_iso_or_equiv
_atom_site_adp_type
_atom_site_occupancy
_atom_site_symmetry_multiplicity
_atom_site_Wyckoff_symbol
_atom_site_calc_flag
_atom_site_refinement_flags
_atom_site_disorder_assembly
_atom_site_disorder_group
I1 I 0.19343(7) 0.2476(2) 0.7865(1) 0.0750(6) Uani 1 8 f d . . .
Ni1 Ni 0.1317(1) 0.0982(3) 0.4945(2) 0.0474(8) Uani 1 8 f d . . .
Ni2 Ni 0.05697(10) 0.2472(3) 0.4917(2) 0.0459(8) Uani 1 8 f d . . .
Ni3 Ni 0.1413(1) 0.3503(3) 0.4912(2) 0.0498(9) Uani 1 8 f d . . .
Cl1 Cl 0.0800(2) 0.2313(6) 0.3814(3) 0.056(2) Uani 1 8 f d . . .
Cl2 Cl 0.0747(2) 0.4450(6) 0.4891(5) 0.067(2) Uani 1 8 f d . . .
Cl3 Cl 0.0598(2) 0.0452(6) 0.4924(4) 0.059(2) Uani 1 8 f d . . .
Cl4 Cl 0.1933(2) 0.2054(7) 0.4935(5) 0.074(2) Uani 1 8 f d . . .
O1 O 0.1264(5) 0.234(1) 0.5544(8) 0.046(3) Uani 1 8 f d . . .
N1 N 0.1321(7) -0.025(2) 0.414(1) 0.060(6) Uani 1 8 f d . . .
N2 N 0.1731(7) -0.016(2) 0.588(1) 0.058(6) Uani 1 8 f d . . .
N3 N -0.0149(7) 0.260(2) 0.411(1) 0.068(5) Uani 1 8 f d . . .
N4 N 0.0370(6) 0.262(2) 0.585(1) 0.056(6) Uani 1 8 f d . . .
N5 N 0.1906(7) 0.457(2) 0.580(1) 0.064(7) Uani 1 8 f d . . .
N6 N 0.1501(8) 0.453(2) 0.407(1) 0.073(7) Uani 1 8 f d . . .
C1a C 0.161(3) -0.114(8) 0.460(5) 0.12(3) Uiso 0.50 8 f d P . .
C1b C 0.175(2) -0.084(4) 0.474(3) 0.06(2) Uiso 0.50 8 f d P . .
C2a C 0.183(2) -0.101(7) 0.543(4) 0.09(2) Uiso 0.50 8 f d P . .
C2b C 0.166(2) -0.122(5) 0.544(3) 0.06(2) Uiso 0.50 8 f d P . .
C3a C 0.085(2) -0.060(7) 0.358(5) 0.11(3) Uiso 0.50 8 f d P . .
C3b C 0.092(2) -0.101(5) 0.380(4) 0.06(2) Uiso 0.50 8 f d P . .
C4a C 0.147(2) 0.021(7) 0.356(4) 0.08(2) Uiso 0.50 8 f d P . .
C4b C 0.135(2) 0.017(7) 0.342(4) 0.08(2) Uiso 0.50 8 f d P . .
C5a C 0.216(3) 0.04(1) 0.646(7) 0.20(6) Uiso 0.50 8 f d P . .
C5b C 0.220(2) 0.020(5) 0.638(3) 0.05(1) Uiso 0.50 8 f d P . .
C6a C 0.157(4) -0.07(1) 0.640(7) 0.18(5) Uiso 0.50 8 f d P . .
C6b C 0.155(2) -0.035(5) 0.648(3) 0.05(1) Uiso 0.50 8 f d P . .
C7a C -0.035(2) 0.311(6) 0.458(4) 0.09(2) Uiso 0.50 8 f d P . .
C7b C -0.036(2) 0.246(5) 0.467(2) 0.06(1) Uiso 0.50 8 f d P . .
C8a C -0.014(1) 0.252(6) 0.537(3) 0.07(2) Uiso 0.50 8 f d P . .
C8b C -0.010(1) 0.314(4) 0.542(3) 0.05(1) Uiso 0.50 8 f d P . .
C9a C -0.022(2) 0.337(5) 0.342(3) 0.07(2) Uiso 0.50 8 f d P . .
C9b C -0.030(2) 0.368(4) 0.372(4) 0.07(2) Uiso 0.50 8 f d P . .
C10a C -0.037(2) 0.155(4) 0.372(4) 0.07(2) Uiso 0.50 8 f d P . .
C10b C -0.032(2) 0.169(5) 0.347(4) 0.06(2) Uiso 0.50 8 f d P . .
C11a C 0.054(2) 0.168(6) 0.645(4) 0.08(2) Uiso 0.50 8 f d P . .
C11b C 0.037(2) 0.160(4) 0.628(4) 0.07(2) Uiso 0.50 8 f d P . .
C12a C 0.051(3) 0.369(5) 0.629(5) 0.12(3) Uiso 0.50 8 f d P . .
C12b C 0.065(2) 0.340(5) 0.653(3) 0.07(2) Uiso 0.50 8 f d P . .
C13a C 0.190(2) 0.557(4) 0.530(3) 0.05(1) Uiso 0.50 8 f d P . .
C13b C 0.208(2) 0.523(7) 0.535(4) 0.10(3) Uiso 0.50 8 f d P . .
C14a C 0.196(2) 0.509(5) 0.461(3) 0.05(1) Uiso 0.50 8 f d P . .
C14b C 0.177(3) 0.550(7) 0.451(4) 0.10(3) Uiso 0.50 8 f d P . .
C15a C 0.175(1) 0.506(4) 0.638(2) 0.04(1) Uiso 0.50 8 f d P . .
C15b C 0.184(3) 0.524(9) 0.626(6) 0.13(4) Uiso 0.50 8 f d P . .
C16a C 0.238(2) 0.415(8) 0.624(5) 0.12(4) Uiso 0.50 8 f d P . .
C16b C 0.233(2) 0.396(5) 0.635(3) 0.06(2) Uiso 0.50 8 f d P . .
C17a C 0.156(4) 0.40(1) 0.341(5) 0.16(5) Uiso 0.50 8 f d P . .
C17b C 0.162(2) 0.391(6) 0.353(3) 0.06(2) Uiso 0.50 8 f d P . .
C18a C 0.113(2) 0.537(6) 0.373(5) 0.09(3) Uiso 0.50 8 f d P . .
C18b C 0.109(2) 0.510(6) 0.346(4) 0.08(2) Uiso 0.50 8 f d P . .
H1 H 0.1433 0.2402 0.6227 0.0572 Uiso 1 8 f calc . . .
H2a H 0.1914 -0.1055 0.4483 0.1344 Uiso 0.50 8 f calc P . .
H2b H 0.1802 -0.1479 0.4496 0.0874 Uiso 0.50 8 f calc P . .
H3a H 0.1525 -0.1834 0.4432 0.1344 Uiso 0.50 8 f calc P . .
H3b H 0.1997 -0.0358 0.4946 0.0874 Uiso 0.50 8 f calc P . .
H4a H 0.2159 -0.1018 0.5681 0.1109 Uiso 0.50 8 f calc P . .
H4b H 0.1882 -0.1788 0.5769 0.0720 Uiso 0.50 8 f calc P . .
H5a H 0.1743 -0.1703 0.5619 0.1109 Uiso 0.50 8 f calc P . .
H5b H 0.1363 -0.1525 0.5263 0.0720 Uiso 0.50 8 f calc P . .
H6a H 0.0664 -0.0010 0.3287 0.1063 Uiso 0.50 8 f calc P . .
H6b H 0.0646 -0.0637 0.3432 0.0736 Uiso 0.50 8 f calc P . .
H7a H 0.0849 -0.1175 0.3213 0.1063 Uiso 0.50 8 f calc P . .
H7b H 0.0968 -0.1621 0.3495 0.0736 Uiso 0.50 8 f calc P . .
H8a H 0.0713 -0.0952 0.3900 0.1063 Uiso 0.50 8 f calc P . .
H8b H 0.0872 -0.1350 0.4223 0.0736 Uiso 0.50 8 f calc P . .
H9a H 0.1773 0.0480 0.3840 0.0913 Uiso 0.50 8 f calc P . .
H9b H 0.1596 0.0684 0.3539 0.0971 Uiso 0.50 8 f calc P . .
H10a H 0.1453 -0.0357 0.3178 0.0913 Uiso 0.50 8 f calc P . .
H10b H 0.1386 -0.0427 0.3086 0.0971 Uiso 0.50 8 f calc P . .
H11a H 0.1268 0.0807 0.3253 0.0913 Uiso 0.50 8 f calc P . .
H11b H 0.1067 0.0560 0.3031 0.0971 Uiso 0.50 8 f calc P . .
H12a H 0.2371 -0.0156 0.6836 0.1282 Uiso 0.50 8 f calc P . .
H12b H 0.2379 -0.0397 0.6768 0.0753 Uiso 0.50 8 f calc P . .
H13a H 0.2311 0.0686 0.6155 0.1282 Uiso 0.50 8 f calc P . .
H13b H 0.2352 0.0257 0.6021 0.0753 Uiso 0.50 8 f calc P . .
H14a H 0.2112 0.0961 0.6749 0.1282 Uiso 0.50 8 f calc P . .
H14b H 0.2235 0.0851 0.6649 0.0753 Uiso 0.50 8 f calc P . .
H15a H 0.1485 -0.0040 0.6731 0.1189 Uiso 0.50 8 f calc P . .
H15b H 0.1586 0.0400 0.6773 0.0715 Uiso 0.50 8 f calc P . .
H16a H 0.1253 -0.1002 0.6110 0.1189 Uiso 0.50 8 f calc P . .
H16b H 0.1240 -0.0498 0.6220 0.0715 Uiso 0.50 8 f calc P . .
H17a H 0.1747 -0.1152 0.6819 0.1189 Uiso 0.50 8 f calc P . .
H17b H 0.1726 -0.0851 0.6884 0.0715 Uiso 0.50 8 f calc P . .
H18a H -0.0278 0.3910 0.4653 0.1138 Uiso 0.50 8 f calc P . .
H18b H -0.0670 0.2722 0.4401 0.0691 Uiso 0.50 8 f calc P . .
H19a H -0.0681 0.3063 0.4302 0.1138 Uiso 0.50 8 f calc P . .
H19b H -0.0352 0.1705 0.4808 0.0691 Uiso 0.50 8 f calc P . .
H20a H -0.0215 0.1744 0.5259 0.0886 Uiso 0.50 8 f calc P . .
H20b H -0.0247 0.3113 0.5756 0.0631 Uiso 0.50 8 f calc P . .
H21a H -0.0279 0.2785 0.5697 0.0886 Uiso 0.50 8 f calc P . .
H21b H -0.0074 0.3891 0.5285 0.0631 Uiso 0.50 8 f calc P . .
H22a H -0.0144 0.4143 0.3643 0.0735 Uiso 0.50 8 f calc P . .
H22b H -0.0189 0.4249 0.4148 0.0829 Uiso 0.50 8 f calc P . .
H23a H -0.0041 0.3200 0.3175 0.0735 Uiso 0.50 8 f calc P . .
H23b H -0.0182 0.3832 0.3358 0.0829 Uiso 0.50 8 f calc P . .
H24a H -0.0541 0.3404 0.3021 0.0735 Uiso 0.50 8 f calc P . .
H24b H -0.0627 0.3724 0.3448 0.0829 Uiso 0.50 8 f calc P . .
H25a H -0.0623 0.1842 0.3071 0.0696 Uiso 0.50 8 f calc P . .
H25b H -0.0704 0.1572 0.3473 0.0767 Uiso 0.50 8 f calc P . .
H26a H -0.0123 0.1645 0.3223 0.0696 Uiso 0.50 8 f calc P . .
H26b H -0.0307 0.1346 0.3259 0.0767 Uiso 0.50 8 f calc P . .
H27a H -0.0310 0.0997 0.3734 0.0696 Uiso 0.50 8 f calc P . .
H27b H -0.0271 0.0922 0.4081 0.0767 Uiso 0.50 8 f calc P . .
H28a H 0.0191 0.1650 0.6569 0.0776 Uiso 0.50 8 f calc P . .
H28b H 0.0425 0.1737 0.6832 0.0780 Uiso 0.50 8 f calc P . .
H29a H 0.0249 0.0971 0.5907 0.0776 Uiso 0.50 8 f calc P . .
H29b H 0.0438 0.0991 0.6156 0.0780 Uiso 0.50 8 f calc P . .
H30a H 0.0679 0.1380 0.6683 0.0776 Uiso 0.50 8 f calc P . .
H30b H 0.0866 0.1685 0.6728 0.0780 Uiso 0.50 8 f calc P . .
H31a H 0.0956 0.3134 0.6833 0.0791 Uiso 0.50 8 f calc P . .
H31b H 0.0840 0.3658 0.6685 0.1295 Uiso 0.50 8 f calc P . .
H32a H 0.0665 0.4124 0.6303 0.0791 Uiso 0.50 8 f calc P . .
H32b H 0.0473 0.4286 0.5928 0.1295 Uiso 0.50 8 f calc P . .
H33a H 0.0521 0.3513 0.6889 0.0791 Uiso 0.50 8 f calc P . .
H33b H 0.0352 0.3848 0.6595 0.1295 Uiso 0.50 8 f calc P . .
H34a H 0.2160 0.5968 0.5593 0.1184 Uiso 0.50 8 f calc P . .
H34b H 0.1624 0.5975 0.5109 0.0582 Uiso 0.50 8 f calc P . .
H35a H 0.2328 0.4898 0.5339 0.1184 Uiso 0.50 8 f calc P . .
H35b H 0.2153 0.6074 0.5625 0.0582 Uiso 0.50 8 f calc P . .
H36a H 0.1987 0.5718 0.4317 0.1275 Uiso 0.50 8 f calc P . .
H36b H 0.2208 0.4567 0.4819 0.0650 Uiso 0.50 8 f calc P . .
H37a H 0.1605 0.6091 0.4535 0.1275 Uiso 0.50 8 f calc P . .
H37b H 0.2029 0.5669 0.4330 0.0650 Uiso 0.50 8 f calc P . .
H38a H 0.1941 0.5625 0.6697 0.0627 Uiso 0.50 8 f calc P . .
H38b H 0.2064 0.5776 0.6613 0.1204 Uiso 0.50 8 f calc P . .
H39a H 0.1441 0.5298 0.6086 0.0627 Uiso 0.50 8 f calc P . .
H39b H 0.1539 0.5628 0.6066 0.1204 Uiso 0.50 8 f calc P . .
H40a H 0.1753 0.4455 0.6751 0.0627 Uiso 0.50 8 f calc P . .
H40b H 0.1809 0.4787 0.6767 0.1204 Uiso 0.50 8 f calc P . .
H41a H 0.2412 0.3617 0.6646 0.1020 Uiso 0.50 8 f calc P . .
H41b H 0.2268 0.3507 0.6742 0.0700 Uiso 0.50 8 f calc P . .
H42a H 0.2460 0.3790 0.5857 0.1020 Uiso 0.50 8 f calc P . .
H42b H 0.2413 0.3446 0.6055 0.0700 Uiso 0.50 8 f calc P . .
H43a H 0.2592 0.4745 0.6494 0.1020 Uiso 0.50 8 f calc P . .
H43b H 0.2574 0.4438 0.6665 0.0700 Uiso 0.50 8 f calc P . .
H44a H 0.1265 0.3693 0.3045 0.1238 Uiso 0.50 8 f calc P . .
H44b H 0.1386 0.3471 0.3153 0.0850 Uiso 0.50 8 f calc P . .
H45a H 0.1622 0.4598 0.3131 0.1238 Uiso 0.50 8 f calc P . .
H45b H 0.1747 0.4380 0.3265 0.0850 Uiso 0.50 8 f calc P . .
H46a H 0.1783 0.3490 0.3619 0.1238 Uiso 0.50 8 f calc P . .
H46b H 0.1881 0.3383 0.3870 0.0850 Uiso 0.50 8 f calc P . .
H47a H 0.1082 0.5697 0.4138 0.0965 Uiso 0.50 8 f calc P . .
H47b H 0.0938 0.5556 0.3701 0.0909 Uiso 0.50 8 f calc P . .
H48a H 0.1215 0.5944 0.3449 0.0965 Uiso 0.50 8 f calc P . .
H48b H 0.1137 0.5572 0.3086 0.0909 Uiso 0.50 8 f calc P . .
H49a H 0.0853 0.5030 0.3324 0.0965 Uiso 0.50 8 f calc P . .
H49b H 0.0844 0.4565 0.3102 0.0909 Uiso 0.50 8 f calc P . .

loop_
_atom_site_aniso_label
_atom_site_aniso_U_11
_atom_site_aniso_U_22
_atom_site_aniso_U_33
_atom_site_aniso_U_12
_atom_site_aniso_U_13
_atom_site_aniso_U_23
I1 0.094(1) 0.070(1) 0.0604(10) -0.010(1) 0.0352(8) -0.005(1)
Ni1 0.047(2) 0.048(2) 0.045(2) 0.002(2) 0.020(1) -0.002(2)
Ni2 0.042(1) 0.042(2) 0.047(1) 0.001(2) 0.016(1) -0.001(2)
Ni3 0.049(2) 0.051(2) 0.044(2) -0.006(2) 0.017(1) 0.003(2)
Cl1 0.061(3) 0.062(4) 0.039(3) -0.003(3) 0.018(2) -0.002(3)
Cl2 0.063(4) 0.045(4) 0.086(5) 0.002(3) 0.029(3) 0.003(4)
Cl3 0.054(3) 0.048(4) 0.074(4) -0.002(3) 0.028(3) -0.002(3)
Cl4 0.058(4) 0.070(5) 0.102(5) -0.003(3) 0.046(3) 0.000(4)
O1 0.042(3) 0.051(7) 0.037(7) -0.002(7) 0.013(5) -0.003(5)
N1 0.08(1) 0.06(1) 0.04(1) 0.01(1) 0.029(9) -0.011(8)
N2 0.05(1) 0.05(1) 0.06(1) 0.012(9) 0.018(9) 0.007(8)
N3 0.046(5) 0.06(1) 0.06(1) 0.00(1) -0.002(9) 0.00(1)
N4 0.05(1) 0.07(1) 0.051(9) 0.00(1) 0.027(7) -0.01(1)
N5 0.06(1) 0.06(1) 0.06(1) -0.016(10) 0.015(10) -0.014(10)
N6 0.09(2) 0.08(2) 0.04(1) -0.03(1) 0.028(10) 0.02(1)

loop_
_atom_type_symbol
_atom_type_description
_atom_type_scat_dispersion_real
_atom_type_scat_dispersion_imag
_atom_type_scat_source
C C 0.003 0.002
;International Tables for Crystallography
(1992, Vol. C, Tables 4.2.6.8 and 6.1.1.1)
;
H H 0.000 0.000
;International Tables for Crystallography
(1992, Vol. C, Table 6.1.1.2)
;
Cl Cl 0.148 0.159
;International Tables for Crystallography
(1992, Vol. C, Tables 4.2.6.8 and 6.1.1.1)
;
I I -0.474 1.812
;International Tables for Crystallography
(1992, Vol. C, Tables 4.2.6.8 and 6.1.1.1)
;
N N 0.006 0.003
;International Tables for Crystallography
(1992, Vol. C, Tables 4.2.6.8 and 6.1.1.1)
;
Ni Ni 0.339 1.112
;International Tables for Crystallography
(1992, Vol. C, Tables 4.2.6.8 and 6.1.1.1)
;
O O 0.011 0.006
;International Tables for Crystallography
(1992, Vol. C, Tables 4.2.6.8 and 6.1.1.1)
;

loop_
_geom_angle_atom_site_label_1
_geom_angle_atom_site_label_2
_geom_angle_atom_site_label_3
_geom_angle
_geom_angle_site_symmetry_1
_geom_angle_site_symmetry_2
_geom_angle_site_symmetry_3
_geom_angle_publ_flag
CL1 NI1 CL3 82.9(1) . . . yes
CL1 NI1 CL4 84.5(1) . . . yes
CL1 NI1 O1 75.5(2) . . . yes
CL1 NI1 N1 94.6(3) . . . yes
CL1 NI1 N2 178.2(3) . . . yes
CL3 NI1 CL4 162.9(1) . . . yes
CL3 NI1 O1 83.6(2) . . . yes
CL3 NI1 N1 97.6(3) . . . yes
CL3 NI1 N2 95.4(3) . . . yes
CL4 NI1 O1 82.0(2) . . . yes
CL4 NI1 N1 94.9(3) . . . yes
CL4 NI1 N2 97.3(3) . . . yes
O1 NI1 N1 169.9(3) . . . yes
O1 NI1 N2 104.9(3) . . . yes
N1 NI1 N2 85.0(4) . . . yes
CL1 NI2 CL2 83.8(1) . . . yes
CL1 NI2 CL3 84.4(1) . . . yes
CL1 NI2 O1 76.8(2) . . . yes
CL1 NI2 N3 95.3(3) . . . yes
CL1 NI2 N4 179.4(3) . . . yes
CL2 NI2 CL3 163.5(1) . . . yes
CL2 NI2 O1 82.4(2) . . . yes
CL2 NI2 N3 96.6(3) . . . yes
CL2 NI2 N4 95.7(3) . . . yes
CL3 NI2 O1 83.7(2) . . . yes
CL3 NI2 N3 95.9(3) . . . yes
CL3 NI2 N4 96.2(3) . . . yes
O1 NI2 N3 172.1(3) . . . yes
O1 NI2 N4 103.6(3) . . . yes
N3 NI2 N4 84.3(3) . . . yes
CL1 NI3 CL2 82.8(1) . . . yes
CL1 NI3 CL4 84.5(1) . . . yes
CL1 NI3 O1 76.0(2) . . . yes
CL1 NI3 N5 177.1(3) . . . yes
CL1 NI3 N6 94.0(3) . . . yes
CL2 NI3 CL4 161.9(1) . . . yes
CL2 NI3 O1 82.6(2) . . . yes
CL2 NI3 N5 95.0(3) . . . yes
CL2 NI3 N6 98.4(3) . . . yes
CL4 NI3 O1 81.8(2) . . . yes
CL4 NI3 N5 98.0(3) . . . yes
CL4 NI3 N6 95.3(3) . . . yes
O1 NI3 N5 105.6(3) . . . yes
O1 NI3 N6 169.8(3) . . . yes
N5 NI3 N6 84.4(4) . . . yes
NI1 CL1 NI2 73.61(8) . . . yes
NI1 CL1 NI3 73.50(8) . . . yes
NI2 CL1 NI3 74.54(9) . . . yes
NI2 CL2 NI3 76.75(10) . . . yes
NI1 CL3 NI2 76.96(10) . . . yes
NI1 CL4 NI3 78.0(1) . . . yes
NI1 O1 NI2 96.2(3) . . . yes
NI1 O1 NI3 97.6(3) . . . yes
NI2 O1 NI3 97.5(3) . . . yes
NI1 N1 C1a 109(1) . . . yes
NI1 N1 C1b 96.7(8) . . . yes
NI1 N1 C3a 110(1) . . . yes
NI1 N1 C3b 116(1) . . . yes
NI1 N1 C4a 111(1) . . . yes
NI1 N1 C4b 115(1) . . . yes
C1a N1 C3a 113(2) . . . yes
C1a N1 C4a 110(2) . . . yes
C1b N1 C3b 111(1) . . . yes
C1b N1 C4b 113(1) . . . yes
C3a N1 C4a 101(2) . . . yes
C3b N1 C4b 104(1) . . . yes
NI1 N2 C2a 102(1) . . . yes
NI1 N2 C2b 103.1(10) . . . yes
NI1 N2 C5a 110(2) . . . yes
NI1 N2 C5b 114(1) . . . yes
NI1 N2 C6a 121(2) . . . yes
NI1 N2 C6b 112.3(10) . . . yes
C2a N2 C5a 108(2) . . . yes
C2a N2 C6a 109(2) . . . yes
C2b N2 C5b 116(1) . . . yes
C2b N2 C6b 106(1) . . . yes
C5a N2 C6a 103(3) . . . yes
C5b N2 C6b 104(1) . . . yes
NI2 N3 C7a 105(1) . . . yes
NI2 N3 C7b 103.1(9) . . . yes
NI2 N3 C9a 108(1) . . . yes
NI2 N3 C9b 115(1) . . . yes
NI2 N3 C10a 115(1) . . . yes
NI2 N3 C10b 112(1) . . . yes
C7a N3 C9a 108(1) . . . yes
C7a N3 C10a 113(1) . . . yes
C7b N3 C9b 105(1) . . . yes
C7b N3 C10b 110(1) . . . yes
C9a N3 C10a 105(1) . . . yes
C9b N3 C10b 109(1) . . . yes
NI2 N4 C8a 101(1) . . . yes
NI2 N4 C8b 103.1(10) . . . yes
NI2 N4 C11a 112(1) . . . yes
NI2 N4 C11b 116(1) . . . yes
NI2 N4 C12a 112(1) . . . yes
NI2 N4 C12b 115(1) . . . yes
C8a N4 C11a 107(1) . . . yes
C8a N4 C12a 112(1) . . . yes
C8b N4 C11b 112(1) . . . yes
C8b N4 C12b 105(1) . . . yes
C11a N4 C12a 110(1) . . . yes
C11b N4 C12b 102(1) . . . yes
NI3 N5 C13a 102.6(9) . . . yes
NI3 N5 C13b 103(1) . . . yes
NI3 N5 C15a 113.7(9) . . . yes
NI3 N5 C15b 127(2) . . . yes
NI3 N5 C16a 116(1) . . . yes
NI3 N5 C16b 111(1) . . . yes
C13a N5 C15a 102(1) . . . yes
C13a N5 C16a 107(1) . . . yes
C13b N5 C15b 105(2) . . . yes
C13b N5 C16b 99(1) . . . yes
C15a N5 C16a 111(1) . . . yes
C15b N5 C16b 104(2) . . . yes
NI3 N6 C14a 102(1) . . . yes
NI3 N6 C14b 108(1) . . . yes
NI3 N6 C17a 120(2) . . . yes
NI3 N6 C17b 112(1) . . . yes
NI3 N6 C18a 110(1) . . . yes
NI3 N6 C18b 116(1) . . . yes
C14a N6 C17a 103(2) . . . yes
C14a N6 C18a 110(1) . . . yes
C14b N6 C17b 119(2) . . . yes
C14b N6 C18b 99(1) . . . yes
C17a N6 C18a 109(2) . . . yes
C17b N6 C18b 98(1) . . . yes
N1 C1a C2a 116(3) . . . yes
N1 C1b C2b 107(1) . . . yes
N2 C2a C1a 125(2) . . . yes
N2 C2b C1b 100(1) . . . yes
N3 C7a C8a 105(2) . . . yes
N3 C7b C8b 109(1) . . . yes
N4 C8a C7a 114(2) . . . yes
N4 C8b C7b 106(1) . . . yes
N5 C13a C14a 104(1) . . . yes
N5 C13b C14b 119(2) . . . yes
N6 C14a C13a 104(1) . . . yes
N6 C14b C13b 110(2) . . . yes

loop_
_geom_bond_atom_site_label_1
_geom_bond_atom_site_label_2
_geom_bond_distance
_geom_bond_site_symmetry_1
_geom_bond_site_symmetry_2
_geom_bond_publ_flag
NI1 CL1 2.599(3) . . yes
NI1 CL3 2.478(3) . . yes
NI1 CL4 2.456(4) . . yes
NI1 O1 2.065(7) . . yes
NI1 N1 2.141(9) . . yes
NI1 N2 2.174(9) . . yes
NI2 CL1 2.540(3) . . yes
NI2 CL2 2.496(3) . . yes
NI2 CL3 2.469(3) . . yes
NI2 O1 2.070(6) . . yes
NI2 N3 2.179(8) . . yes
NI2 N4 2.165(9) . . yes
NI3 CL1 2.583(3) . . yes
NI3 CL2 2.501(4) . . yes
NI3 CL4 2.472(4) . . yes
NI3 O1 2.056(7) . . yes
NI3 N5 2.162(9) . . yes
NI3 N6 2.141(10) . . yes
N1 C1a 1.45(4) . . yes
N1 C1b 1.53(1) . . yes
N1 C3a 1.51(2) . . yes
N1 C3b 1.50(3) . . yes
N1 C4a 1.51(2) . . yes
N1 C4b 1.50(3) . . yes
N2 C2a 1.48(4) . . yes
N2 C2b 1.50(3) . . yes
N2 C5a 1.50(2) . . yes
N2 C5b 1.47(2) . . yes
N2 C6a 1.47(6) . . yes
N2 C6b 1.52(2) . . yes
N3 C7a 1.48(3) . . yes
N3 C7b 1.53(2) . . yes
N3 C9a 1.53(2) . . yes
N3 C9b 1.48(2) . . yes
N3 C10a 1.49(2) . . yes
N3 C10b 1.54(3) . . yes
N4 C8a 1.54(2) . . yes
N4 C8b 1.52(1) . . yes
N4 C11a 1.53(3) . . yes
N4 C11b 1.49(2) . . yes
N4 C12a 1.50(2) . . yes
N4 C12b 1.51(2) . . yes
N5 C13a 1.55(2) . . yes
N5 C13b 1.48(4) . . yes
N5 C15a 1.53(2) . . yes
N5 C15b 1.27(5) . . yes
N5 C16a 1.51(2) . . yes
N5 C16b 1.52(2) . . yes
N6 C14a 1.56(2) . . yes
N6 C14b 1.50(4) . . yes
N6 C17a 1.49(2) . . yes
N6 C17b 1.48(2) . . yes
N6 C18a 1.51(2) . . yes
N6 C18b 1.51(3) . . yes
C1a C2a 1.40(5) . . yes
C1a C3a 2.47(4) . . yes
C1b C2a 1.21(4) . . yes
C1b C2b 1.54(2) . . yes
C7a C8a 1.49(4) . . yes
C7b C8b 1.51(2) . . yes
C13a C14a 1.52(3) . . yes
C13b C14b 1.46(2) . . yes

loop_
_geom_contact_atom_site_label_1
_geom_contact_atom_site_label_2
_geom_contact_distance
_geom_contact_site_symmetry_1
_geom_contact_site_symmetry_2
_geom_contact_publ_flag
I1 01 3.884(6) . . ?
